data_2016053
loop_
_publ_author_name
'Chrzanowski, Lars S. von'
'Lutz, Martin'
'Spek, Anthony L.'

_publ_section_title
;
 \a-Tris(2,4-pentanedionato-\k^2^<i>O</i>,<i>O</i>')cobalt(III) at 240,
 210, 180, 150 and 110K
;
_journal_coeditor_code GZ3091
_journal_issue 7
_journal_name_full 'Acta Crystallographica Section C'
_journal_page_first m283
_journal_page_last m288
_journal_paper_doi 10.1107/S0108270107022950
_journal_volume 63
_journal_year 2007
_chemical_formula_iupac '[Co (C5 H7 O2)3]'
_chemical_formula_moiety 'C15 H21 Co O6'
_chemical_formula_sum 'C15 H21 Co O6'
_chemical_formula_weight 356.25
_chemical_name_systematic
;
\a-Tris(pentane-2,4-dionato-\k^2^<i>O</i>,<i>O</i>')cobalt(III)
;
_space_group_IT_number 14
_symmetry_cell_setting monoclinic
_symmetry_space_group_name_Hall '-P 2ybc'
_symmetry_space_group_name_H-M 'P 1 21/c 1'
_atom_sites_solution_hydrogens geom
_atom_sites_solution_primary direct
_atom_sites_solution_secondary difmap
_audit_creation_method SHELXL-97
_cell_angle_alpha 90.00
_cell_angle_beta 98.4670(10)
_cell_angle_gamma 90.00
_cell_formula_units_Z 4
_cell_length_a 13.7338(6)
_cell_length_b 7.4070(3)
_cell_length_c 16.0959(7)
_cell_measurement_reflns_used 5763
_cell_measurement_temperature 180(2)
_cell_measurement_theta_max 27.45
_cell_measurement_theta_min 2.77
_cell_volume 1619.53(12)
_computing_cell_refinement 'PEAKREF (Schreurs, 2005)'
_computing_data_collection 'COLLECT (Nonius, 1999)'
_computing_data_reduction 'EVALCCD (Duisenberg <i>et al.</i>,  2003) and SADABS (Sheldrick, 2002)'
_computing_molecular_graphics 'PLATON (Spek, 2003)'
_computing_publication_material 'manual editing of SHELXL97 (Sheldrick, 1997) output'
_computing_structure_refinement 'SHELXL97 (Sheldrick, 1997)'
_computing_structure_solution 'coordinates taken from Ib'
_diffrn_ambient_temperature 180(2)
_diffrn_measured_fraction_theta_full 0.998
_diffrn_measured_fraction_theta_max 0.998
_diffrn_measurement_device_type 'Nonius KappaCCD'
_diffrn_measurement_method '258 \f and 231 \w scans'
_diffrn_radiation_monochromator graphite
_diffrn_radiation_source 'rotating anode'
_diffrn_radiation_type MoK\a
_diffrn_radiation_wavelength 0.71073
_diffrn_reflns_av_R_equivalents 0.0385
_diffrn_reflns_av_sigmaI/netI 0.0392
_diffrn_reflns_limit_h_max 17
_diffrn_reflns_limit_h_min -17
_diffrn_reflns_limit_k_max 9
_diffrn_reflns_limit_k_min -9
_diffrn_reflns_limit_l_max 20
_diffrn_reflns_limit_l_min -20
_diffrn_reflns_number 18433
_diffrn_reflns_theta_full 27.51
_diffrn_reflns_theta_max 27.51
_diffrn_reflns_theta_min 2.56
_exptl_absorpt_coefficient_mu 1.084
_exptl_absorpt_correction_T_max 0.95
_exptl_absorpt_correction_T_min 0.51
_exptl_absorpt_correction_type multi-scan
_exptl_absorpt_process_details '(SADABS; Sheldrick, 2002)'
_exptl_crystal_colour 'dark green'
_exptl_crystal_density_diffrn 1.461
_exptl_crystal_density_method 'not measured'
_exptl_crystal_description 'hexagonal plate'
_exptl_crystal_F_000 744
_exptl_crystal_size_max 0.23
_exptl_crystal_size_mid 0.15
_exptl_crystal_size_min 0.05
_refine_diff_density_max 0.292
_refine_diff_density_min -0.348
_refine_ls_extinction_method none
_refine_ls_goodness_of_fit_ref 1.041
_refine_ls_hydrogen_treatment constr
_refine_ls_matrix_type full
_refine_ls_number_parameters 205
_refine_ls_number_reflns 3713
_refine_ls_number_restraints 0
_refine_ls_restrained_S_all 1.041
_refine_ls_R_factor_all 0.0634
_refine_ls_R_factor_gt 0.0360
_refine_ls_shift/su_max 0.001
_refine_ls_shift/su_mean 0.000
_refine_ls_structure_factor_coef Fsqd
_refine_ls_weighting_details 'calc w=1/[\s^2^(Fo^2^)+(0.0299P)^2^+0.9397P] where P=(Fo^2^+2Fc^2^)/3'
_refine_ls_weighting_scheme calc
_refine_ls_wR_factor_gt 0.0708
_refine_ls_wR_factor_ref 0.0792
_reflns_number_gt 2765
_reflns_number_total 3713
_reflns_threshold_expression I>2\s(I)
_cod_data_source_file gz3091.cif
_cod_data_source_block Ic
_cod_original_sg_symbol_H-M 'P 21/c'
_cod_database_code 2016053
_cod_database_fobs_code 2016053

loop_
_symmetry_equiv_pos_as_xyz
'x, y, z'
'-x, y+1/2, -z+1/2'
'-x, -y, -z'
'x, -y-1/2, z-1/2'

loop_
_atom_site_type_symbol
_atom_site_label
_atom_site_fract_x
_atom_site_fract_y
_atom_site_fract_z
_atom_site_U_iso_or_equiv
_atom_site_adp_type
_atom_site_calc_flag
_atom_site_refinement_flags
_atom_site_occupancy
Co Co1 0.24188(2) 0.26991(4) 0.468544(18) 0.02385(10) Uani d . 1
O O1 0.25304(11) 0.5044(2) 0.51528(9) 0.0280(4) Uani d . 1
O O2 0.36719(11) 0.1878(2) 0.51843(9) 0.0272(3) Uani d . 1
O O3 0.30186(11) 0.3574(2) 0.37845(9) 0.0292(4) Uani d . 1
O O4 0.21708(11) 0.0344(2) 0.42624(9) 0.0291(4) Uani d . 1
O O5 0.12137(12) 0.3430(2) 0.40746(9) 0.0320(4) Uani d . 1
O O6 0.19158(11) 0.1914(2) 0.56495(9) 0.0291(4) Uani d . 1
C C1 0.32292(19) 0.7544(3) 0.59080(15) 0.0374(6) Uani d . 1
H H1A 0.2918 0.8316 0.5450 0.056 Uiso calc R 1
H H1B 0.3888 0.8006 0.6117 0.056 Uiso calc R 1
H H1C 0.2829 0.7545 0.6365 0.056 Uiso calc R 1
C C2 0.33088(17) 0.5650(3) 0.55891(13) 0.0264(5) Uani d . 1
C C3 0.41855(17) 0.4695(3) 0.57882(15) 0.0315(5) Uani d . 1
H H3 0.4734 0.5320 0.6084 0.038 Uiso calc R 1
C C4 0.43201(16) 0.2896(3) 0.55872(13) 0.0268(5) Uani d . 1
C C5 0.52963(17) 0.2008(4) 0.58740(16) 0.0390(6) Uani d . 1
H H5A 0.5253 0.1282 0.6376 0.058 Uiso calc R 1
H H5B 0.5804 0.2936 0.6006 0.058 Uiso calc R 1
H H5C 0.5468 0.1226 0.5426 0.058 Uiso calc R 1
C C6 0.35762(19) 0.3608(4) 0.24765(15) 0.0390(6) Uani d . 1
H H6A 0.3679 0.4880 0.2633 0.058 Uiso calc R 1
H H6B 0.3158 0.3527 0.1929 0.058 Uiso calc R 1
H H6C 0.4213 0.3037 0.2443 0.058 Uiso calc R 1
C C7 0.30840(15) 0.2657(3) 0.31271(13) 0.0266(5) Uani d . 1
C C8 0.27601(17) 0.0889(3) 0.29815(14) 0.0308(5) Uani d . 1
H H8 0.2828 0.0371 0.2453 0.037 Uiso calc R 1
C C9 0.23460(15) -0.0178(3) 0.35453(14) 0.0264(5) Uani d . 1
C C10 0.20658(18) -0.2104(3) 0.33381(15) 0.0337(5) Uani d . 1
H H10A 0.2363 -0.2891 0.3796 0.051 Uiso calc R 1
H H10B 0.2304 -0.2452 0.2816 0.051 Uiso calc R 1
H H10C 0.1348 -0.2225 0.3267 0.051 Uiso calc R 1
C C11 -0.0482(2) 0.3771(4) 0.37002(18) 0.0562(8) Uani d . 1
H H11A -0.0315 0.4880 0.3421 0.084 Uiso calc R 1
H H11B -0.1045 0.3998 0.3995 0.084 Uiso calc R 1
H H11C -0.0652 0.2820 0.3280 0.084 Uiso calc R 1
C C12 0.03889(18) 0.3176(3) 0.43228(16) 0.0370(6) Uani d . 1
C C13 0.02462(18) 0.2400(4) 0.50804(16) 0.0469(7) Uani d . 1
H H13 -0.0412 0.2238 0.5183 0.056 Uiso calc R 1
C C14 0.09994(18) 0.1846(3) 0.56992(15) 0.0354(6) Uani d . 1
C C15 0.0772(2) 0.1123(4) 0.65230(17) 0.0532(8) Uani d . 1
H H15A 0.1254 0.0190 0.6730 0.080 Uiso calc R 1
H H15B 0.0110 0.0600 0.6443 0.080 Uiso calc R 1
H H15C 0.0806 0.2107 0.6933 0.080 Uiso calc R 1

loop_
_atom_site_aniso_label
_atom_site_aniso_U_11
_atom_site_aniso_U_22
_atom_site_aniso_U_33
_atom_site_aniso_U_12
_atom_site_aniso_U_13
_atom_site_aniso_U_23
Co1 0.02776(16) 0.02445(16) 0.01921(15) 0.00333(13) 0.00304(11) -0.00107(13)
O1 0.0331(8) 0.0262(8) 0.0245(8) 0.0058(7) 0.0032(7) -0.0026(6)
O2 0.0278(8) 0.0266(8) 0.0271(8) 0.0050(7) 0.0033(7) -0.0018(7)
O3 0.0385(9) 0.0268(8) 0.0231(8) -0.0006(7) 0.0074(7) -0.0016(7)
O4 0.0375(9) 0.0260(8) 0.0238(8) -0.0008(7) 0.0043(7) -0.0020(7)
O5 0.0326(9) 0.0364(9) 0.0251(8) 0.0050(7) -0.0016(7) -0.0011(7)
O6 0.0307(9) 0.0337(9) 0.0233(8) 0.0033(7) 0.0055(7) 0.0011(7)
C1 0.0520(15) 0.0283(13) 0.0326(13) -0.0010(12) 0.0085(11) -0.0033(11)
C2 0.0382(13) 0.0251(11) 0.0178(11) -0.0024(10) 0.0102(10) 0.0008(9)
C3 0.0292(12) 0.0330(13) 0.0315(13) -0.0043(10) 0.0022(10) -0.0027(10)
C4 0.0266(11) 0.0344(12) 0.0205(11) 0.0011(10) 0.0067(9) 0.0045(10)
C5 0.0297(13) 0.0489(16) 0.0379(14) 0.0057(12) 0.0037(11) 0.0000(12)
C6 0.0472(15) 0.0445(15) 0.0264(13) -0.0037(12) 0.0098(11) 0.0003(11)
C7 0.0257(11) 0.0335(12) 0.0199(10) 0.0064(10) 0.0009(9) 0.0013(10)
C8 0.0389(13) 0.0312(13) 0.0218(12) 0.0016(10) 0.0030(10) -0.0066(9)
C9 0.0238(11) 0.0279(12) 0.0245(12) 0.0067(9) -0.0063(9) -0.0026(9)
C10 0.0375(13) 0.0277(12) 0.0333(13) 0.0011(11) -0.0040(10) -0.0045(10)
C11 0.0419(16) 0.075(2) 0.0457(17) 0.0162(15) -0.0118(13) -0.0102(16)
C12 0.0313(13) 0.0450(15) 0.0316(13) 0.0037(11) -0.0056(11) -0.0116(11)
C13 0.0266(13) 0.076(2) 0.0384(14) -0.0021(14) 0.0050(11) -0.0032(15)
C14 0.0364(14) 0.0410(15) 0.0296(13) -0.0059(11) 0.0074(11) -0.0059(11)
C15 0.0489(17) 0.072(2) 0.0413(16) -0.0109(15) 0.0165(14) 0.0065(15)

loop_
_atom_type_symbol
_atom_type_description
_atom_type_scat_dispersion_real
_atom_type_scat_dispersion_imag
_atom_type_scat_source
C C 0.0033 0.0016 'International Tables Vol C Tables 4.2.6.8 and 6.1.1.4'
H H 0.0000 0.0000 'International Tables Vol C Tables 4.2.6.8 and 6.1.1.4'
Co Co 0.3494 0.9721 'International Tables Vol C Tables 4.2.6.8 and 6.1.1.4'
O O 0.0106 0.0060 'International Tables Vol C Tables 4.2.6.8 and 6.1.1.4'

loop_
_geom_angle_atom_site_label_1
_geom_angle_atom_site_label_2
_geom_angle_atom_site_label_3
_geom_angle
O5 Co1 O6 96.82(7)
O5 Co1 O3 87.09(7)
O6 Co1 O3 174.87(7)
O5 Co1 O4 88.82(7)
O6 Co1 O4 86.73(7)
O3 Co1 O4 96.69(6)
O5 Co1 O2 173.57(7)
O6 Co1 O2 88.40(7)
O3 Co1 O2 87.93(7)
O4 Co1 O2 87.73(7)
O5 Co1 O1 87.52(7)
O6 Co1 O1 88.51(7)
O3 Co1 O1 88.35(6)
O4 Co1 O1 173.61(7)
O2 Co1 O1 96.40(7)
C2 O1 Co1 123.80(14)
C4 O2 Co1 123.50(14)
C7 O3 Co1 123.30(14)
C9 O4 Co1 124.05(14)
C12 O5 Co1 123.46(16)
C14 O6 Co1 123.39(15)
C2 C1 H1A 109.5
C2 C1 H1B 109.5
H1A C1 H1B 109.5
C2 C1 H1C 109.5
H1A C1 H1C 109.5
H1B C1 H1C 109.5
O1 C2 C3 125.2(2)
O1 C2 C1 114.9(2)
C3 C2 C1 120.0(2)
C4 C3 C2 125.0(2)
C4 C3 H3 117.5
C2 C3 H3 117.5
O2 C4 C3 125.5(2)
O2 C4 C5 115.0(2)
C3 C4 C5 119.4(2)
C4 C5 H5A 109.5
C4 C5 H5B 109.5
H5A C5 H5B 109.5
C4 C5 H5C 109.5
H5A C5 H5C 109.5
H5B C5 H5C 109.5
C7 C6 H6A 109.5
C7 C6 H6B 109.5
H6A C6 H6B 109.5
C7 C6 H6C 109.5
H6A C6 H6C 109.5
H6B C6 H6C 109.5
O3 C7 C8 125.6(2)
O3 C7 C6 115.1(2)
C8 C7 C6 119.3(2)
C9 C8 C7 125.3(2)
C9 C8 H8 117.4
C7 C8 H8 117.4
O4 C9 C8 124.8(2)
O4 C9 C10 114.4(2)
C8 C9 C10 120.8(2)
C9 C10 H10A 109.5
C9 C10 H10B 109.5
H10A C10 H10B 109.5
C9 C10 H10C 109.5
H10A C10 H10C 109.5
H10B C10 H10C 109.5
C12 C11 H11A 109.5
C12 C11 H11B 109.5
H11A C11 H11B 109.5
C12 C11 H11C 109.5
H11A C11 H11C 109.5
H11B C11 H11C 109.5
O5 C12 C13 125.9(2)
O5 C12 C11 113.9(2)
C13 C12 C11 120.2(2)
C12 C13 C14 124.5(2)
C12 C13 H13 117.8
C14 C13 H13 117.8
O6 C14 C13 125.6(2)
O6 C14 C15 113.8(2)
C13 C14 C15 120.6(2)
C14 C15 H15A 109.5
C14 C15 H15B 109.5
H15A C15 H15B 109.5
C14 C15 H15C 109.5
H15A C15 H15C 109.5
H15B C15 H15C 109.5

loop_
_geom_bond_atom_site_label_1
_geom_bond_atom_site_label_2
_geom_bond_distance
Co1 O5 1.8762(16)
Co1 O6 1.8813(15)
Co1 O3 1.8851(15)
Co1 O4 1.8853(15)
Co1 O2 1.8893(15)
Co1 O1 1.8902(15)
O1 C2 1.271(3)
O2 C4 1.270(3)
O3 C7 1.272(2)
O4 C9 1.273(2)
O5 C12 1.270(3)
O6 C14 1.274(3)
C1 C2 1.504(3)
C1 H1A 0.9800
C1 H1B 0.9800
C1 H1C 0.9800
C2 C3 1.393(3)
C3 C4 1.389(3)
C3 H3 0.9500
C4 C5 1.504(3)
C5 H5A 0.9800
C5 H5B 0.9800
C5 H5C 0.9800
C6 C7 1.502(3)
C6 H6A 0.9800
C6 H6B 0.9800
C6 H6C 0.9800
C7 C8 1.392(3)
C8 C9 1.387(3)
C8 H8 0.9500
C9 C10 1.502(3)
C10 H10A 0.9800
C10 H10B 0.9800
C10 H10C 0.9800
C11 C12 1.509(3)
C11 H11A 0.9800
C11 H11B 0.9800
C11 H11C 0.9800
C12 C13 1.388(4)
C13 C14 1.388(4)
C13 H13 0.9500
C14 C15 1.505(3)
C15 H15A 0.9800
C15 H15B 0.9800
C15 H15C 0.9800

loop_
_geom_torsion_atom_site_label_1
_geom_torsion_atom_site_label_2
_geom_torsion_atom_site_label_3
_geom_torsion_atom_site_label_4
_geom_torsion
O5 Co1 O1 C2 -169.72(16)
O6 Co1 O1 C2 93.39(16)
O3 Co1 O1 C2 -82.56(16)
O2 Co1 O1 C2 5.17(17)
O6 Co1 O2 C4 -96.40(16)
O3 Co1 O2 C4 80.02(16)
O4 Co1 O2 C4 176.80(16)
O1 Co1 O2 C4 -8.09(17)
O5 Co1 O3 C7 -83.88(17)
O4 Co1 O3 C7 4.59(17)
O2 Co1 O3 C7 92.06(17)
O1 Co1 O3 C7 -171.48(17)
O5 Co1 O4 C9 82.65(17)
O6 Co1 O4 C9 179.55(17)
O3 Co1 O4 C9 -4.28(17)
O2 Co1 O4 C9 -91.93(17)
O6 Co1 O5 C12 -5.86(19)
O3 Co1 O5 C12 177.47(19)
O4 Co1 O5 C12 80.71(18)
O1 Co1 O5 C12 -94.06(19)
O5 Co1 O6 C14 6.03(19)
O4 Co1 O6 C14 -82.39(18)
O2 Co1 O6 C14 -170.21(18)
O1 Co1 O6 C14 93.35(18)
Co1 O1 C2 C3 -0.1(3)
Co1 O1 C2 C1 -179.23(14)
O1 C2 C3 C4 -4.6(4)
C1 C2 C3 C4 174.6(2)
Co1 O2 C4 C3 6.2(3)
Co1 O2 C4 C5 -175.26(14)
C2 C3 C4 O2 1.1(4)
C2 C3 C4 C5 -177.4(2)
Co1 O3 C7 C8 -2.1(3)
Co1 O3 C7 C6 179.18(15)
O3 C7 C8 C9 -2.5(4)
C6 C7 C8 C9 176.2(2)
Co1 O4 C9 C8 1.4(3)
Co1 O4 C9 C10 -178.69(14)
C7 C8 C9 O4 2.9(4)
C7 C8 C9 C10 -177.0(2)
Co1 O5 C12 C13 2.6(4)
Co1 O5 C12 C11 -176.22(17)
O5 C12 C13 C14 2.6(5)
C11 C12 C13 C14 -178.6(3)
Co1 O6 C14 C13 -3.0(4)
Co1 O6 C14 C15 178.31(17)
C12 C13 C14 O6 -2.4(5)
C12 C13 C14 C15 176.2(3)
